data_4029204
loop_
_publ_author_name
'Lim, Hee Nam'
'Parker, Kathlyn A.'

_publ_section_title
;
 Intermolecular Radical Cation Diels-Alder (RCDA) Reaction of
 Bicyclooctadienes: Biomimetic Formal Total Synthesis of Kingianin A and
 Total Syntheses of Kingianins D, F, H, and J.
;
_journal_issue 3
_journal_name_full 'The Journal of organic chemistry'
_journal_page_first 919
_journal_paper_doi 10.1021/jo402082y
_journal_volume 79
_journal_year 2014
_chemical_formula_moiety 'C34 H36 O6'
_chemical_formula_sum 'C34 H36 O6'
_chemical_formula_weight 540.63
_chemical_melting_point 164.5(5)
_chemical_name_common 'kingianin precursor'
_chemical_name_systematic
; 
 ? 
;
_space_group_IT_number 2
_symmetry_cell_setting triclinic
_symmetry_space_group_name_Hall '-P 1'
_symmetry_space_group_name_H-M 'P -1'
_atom_sites_solution_hydrogens geom
_atom_sites_solution_primary direct
_atom_sites_solution_secondary difmap
_audit_creation_method
;
CrysAlisPro, Oxford Diffraction Ltd.,
Version 1.171.34.40 (release 27-08-2010 CrysAlis171 .NET)
(compiled Aug 27 2010,11:50:40)
;
_cell_angle_alpha 117.374(4)
_cell_angle_beta 90.911(3)
_cell_angle_gamma 111.778(4)
_cell_formula_units_Z 2
_cell_length_a 10.5387(4)
_cell_length_b 12.2952(6)
_cell_length_c 13.3080(5)
_cell_measurement_reflns_used 11463
_cell_measurement_temperature 295
_cell_measurement_theta_max 72.9830
_cell_measurement_theta_min 3.8300
_cell_volume 1385.17(13)
_computing_cell_refinement
;
CrysAlisPro, Oxford Diffraction Ltd.,
Version 1.171.34.40 (release 27-08-2010 CrysAlis171 .NET)
(compiled Aug 27 2010,11:50:40)
;
_computing_data_collection
;
CrysAlisPro, Oxford Diffraction Ltd.,
Version 1.171.34.40 (release 27-08-2010 CrysAlis171 .NET)
(compiled Aug 27 2010,11:50:40)
;
_computing_data_reduction
;
CrysAlisPro, Oxford Diffraction Ltd.,
Version 1.171.34.40 (release 27-08-2010 CrysAlis171 .NET)
(compiled Aug 27 2010,11:50:40)
;
_diffrn_ambient_temperature 295
_diffrn_detector_area_resol_mean 10.4962
_diffrn_measured_fraction_theta_full 0.983
_diffrn_measured_fraction_theta_max 0.983
_diffrn_measurement_details
;
  1 omega  -49.00   33.00   1.0000    2.3300 
omega____ theta____ kappa____ phi______ frames 
    -      -40.1947   37.0000  150.0000 82 
  
  2 omega -113.00  -29.00   1.0000    2.3300 
omega____ theta____ kappa____ phi______ frames 
    -      -40.1947  -37.0000    0.0000 84 
  
  3 omega  -95.00  -14.00   1.0000    2.3300 
omega____ theta____ kappa____ phi______ frames 
    -      -40.1947  122.0000  -97.0000 81 
  
  4 omega   -4.00   40.00   1.0000    2.3300 
omega____ theta____ kappa____ phi______ frames 
    -       40.1947  -99.0000  -90.0000 44 
  
  5 omega -135.00  -93.00   1.0000    9.3100 
omega____ theta____ kappa____ phi______ frames 
    -      -61.5000  -30.0000    0.0000 42 
  
  6 omega -135.00 -109.00   1.0000    9.3100 
omega____ theta____ kappa____ phi______ frames 
    -      -61.5000 -149.0000   18.0000 26 
  
  7 omega  -76.00  -50.00   1.0000    9.3100 
omega____ theta____ kappa____ phi______ frames 
    -      -61.5000  -30.0000    0.0000 26 
  
  8 omega   87.00  177.00   1.0000    9.3100 
omega____ theta____ kappa____ phi______ frames 
    -      106.1167   45.0000 -120.0000 90 
  
  9 omega   64.00   89.00   1.0000    9.3100 
omega____ theta____ kappa____ phi______ frames 
    -      106.1167  -30.0000   30.0000 25 
  
 10 omega   61.00   87.00   1.0000    9.3100 
omega____ theta____ kappa____ phi______ frames 
    -      106.1167  -94.0000   30.0000 26 
  
 11 omega  106.00  172.00   1.0000    9.3100 
omega____ theta____ kappa____ phi______ frames 
    -      106.1167  111.0000 -180.0000 66 
  
 12 omega   33.00   81.00   1.0000    9.3100 
omega____ theta____ kappa____ phi______ frames 
    -      106.1167  -30.0000  120.0000 48 
  
 13 omega   66.00   97.00   1.0000    9.3100 
omega____ theta____ kappa____ phi______ frames 
    -      106.1167  -45.0000 -180.0000 31 
  
 14 omega  101.00  148.00   1.0000    9.3100 
omega____ theta____ kappa____ phi______ frames 
    -      106.1167  111.0000  150.0000 47 
  
 15 omega   38.00  115.00   1.0000    9.3100 
omega____ theta____ kappa____ phi______ frames 
    -      106.1167 -111.0000  120.0000 77 
  
 16 omega   52.00  135.00   1.0000    9.3100 
omega____ theta____ kappa____ phi______ frames 
    -      106.1167 -149.0000   18.0000 83 
  
 17 omega  105.00  178.00   1.0000    9.3100 
omega____ theta____ kappa____ phi______ frames 
    -      106.1167  111.0000  120.0000 73 
  
 18 omega   91.00  170.00   1.0000    9.3100 
omega____ theta____ kappa____ phi______ frames 
    -      106.1167   45.0000  -60.0000 79 
  
 19 omega   34.00  134.00   1.0000    9.3100 
omega____ theta____ kappa____ phi______ frames 
    -      106.1167  -77.0000  120.0000 100 
  
 20 omega -114.00  -11.00   1.0000    2.3300 
omega____ theta____ kappa____ phi______ frames 
    -      -40.1947  -57.0000  150.0000 103 
  
 21 omega  -49.00   36.00   1.0000    2.3300 
omega____ theta____ kappa____ phi______ frames 
    -      -40.1947   37.0000   30.0000 85 
  
 22 omega -119.00   -7.00   1.0000    2.3300 
omega____ theta____ kappa____ phi______ frames 
    -      -40.1947  -77.0000  120.0000 112 
  
 23 omega -119.00   -7.00   1.0000    2.3300 
omega____ theta____ kappa____ phi______ frames 
    -      -40.1947  -77.0000  -90.0000 112 
  
 24 omega -136.00  -31.00   1.0000    9.3100 
omega____ theta____ kappa____ phi______ frames 
    -      -61.5000  -61.0000    0.0000 105 
  
 25 omega -140.00  -28.00   1.0000    9.3100 
omega____ theta____ kappa____ phi______ frames 
    -      -61.5000  -77.0000  -90.0000 112 
  
 26 omega -140.00  -28.00   1.0000    9.3100 
omega____ theta____ kappa____ phi______ frames 
    -      -61.5000  -77.0000   90.0000 112 
  
 27 omega -140.00  -28.00   1.0000    9.3100 
omega____ theta____ kappa____ phi______ frames 
    -      -61.5000  -77.0000 -180.0000 112 
  
 28 omega   79.00  178.00   1.0000    9.3100 
omega____ theta____ kappa____ phi______ frames 
    -      106.1167   45.0000  150.0000 99 
  
 29 omega   28.00  116.00   1.0000    9.3100 
omega____ theta____ kappa____ phi______ frames 
    -      106.1167 -111.0000  -90.0000 88 
  
 30 omega   76.00  178.00   1.0000    9.3100 
omega____ theta____ kappa____ phi______ frames 
    -      106.1167   61.0000    0.0000 102 
  
 31 omega   72.00  178.00   1.0000    9.3100 
omega____ theta____ kappa____ phi______ frames 
    -      106.1167   77.0000   90.0000 106 
  
 32 omega   76.00  178.00   1.0000    9.3100 
omega____ theta____ kappa____ phi______ frames 
    -      106.1167   30.0000   90.0000 102 
  
 33 omega   72.00  178.00   1.0000    9.3100 
omega____ theta____ kappa____ phi______ frames 
    -      106.1167   77.0000 -120.0000 106 
  
 34 omega   72.00  178.00   1.0000    9.3100 
omega____ theta____ kappa____ phi______ frames 
    -      106.1167   77.0000 -180.0000 106 
  
 35 omega   72.00  178.00   1.0000    9.3100 
omega____ theta____ kappa____ phi______ frames 
    -      106.1167   77.0000  -60.0000 106 
  
 36 omega -116.00  -14.00   1.0000    2.3300 
omega____ theta____ kappa____ phi______ frames 
    -      -40.1947  -37.0000 -150.0000 102 
  
 37 omega -119.00   -7.00   1.0000    2.3300 
omega____ theta____ kappa____ phi______ frames 
    -      -40.1947  -77.0000    0.0000 112 
  
 38 omega   18.00   97.00   1.0000    2.3300 
omega____ theta____ kappa____ phi______ frames 
    -       40.1947 -125.0000   30.0000 79 
  
 39 omega   18.00   97.00   1.0000    2.3300 
omega____ theta____ kappa____ phi______ frames 
    -       40.1947 -125.0000 -150.0000 79 
  
 40 omega -140.00 -115.00   1.0000    9.3100 
omega____ theta____ kappa____ phi______ frames 
    -      -61.5000  -77.0000  -30.0000 25 
  
 41 omega   72.00  178.00   1.0000    9.3100 
omega____ theta____ kappa____ phi______ frames 
    -      106.1167   77.0000  150.0000 106 
  
 42 omega   72.00  178.00   1.0000    9.3100 
omega____ theta____ kappa____ phi______ frames 
    -      106.1167   77.0000   30.0000 106 
  
 43 omega   22.00  109.00   1.0000    9.3100 
omega____ theta____ kappa____ phi______ frames 
    -      106.1167  -94.0000  120.0000 87 
;
_diffrn_measurement_device_type 'Xcalibur, Atlas, Gemini'
_diffrn_measurement_method '\w scans'
_diffrn_orient_matrix_UB_11 0.0786317000
_diffrn_orient_matrix_UB_12 -0.0220762000
_diffrn_orient_matrix_UB_13 -0.0991373000
_diffrn_orient_matrix_UB_21 -0.1389887000
_diffrn_orient_matrix_UB_22 -0.1092176000
_diffrn_orient_matrix_UB_23 -0.0889312000
_diffrn_orient_matrix_UB_31 -0.0247900000
_diffrn_orient_matrix_UB_32 0.1091267000
_diffrn_orient_matrix_UB_33 -0.0131328000
_diffrn_radiation_monochromator graphite
_diffrn_radiation_source 'Enhance (Cu) X-ray Source'
_diffrn_radiation_type 'Cu K\a'
_diffrn_radiation_wavelength 1.5418
_diffrn_reflns_av_R_equivalents 0.0305
_diffrn_reflns_av_sigmaI/netI 0.0376
_diffrn_reflns_limit_h_max 13
_diffrn_reflns_limit_h_min -12
_diffrn_reflns_limit_k_max 15
_diffrn_reflns_limit_k_min -15
_diffrn_reflns_limit_l_max 16
_diffrn_reflns_limit_l_min -16
_diffrn_reflns_number 29129
_diffrn_reflns_theta_full 73.39
_diffrn_reflns_theta_max 73.3989
_diffrn_reflns_theta_min 3.8399
_exptl_absorpt_coefficient_mu 0.708
_exptl_absorpt_correction_T_max 1.00000
_exptl_absorpt_correction_T_min 0.73231
_exptl_absorpt_correction_type multi-scan
_exptl_absorpt_process_details
;
CrysAlisPro, Oxford Diffraction Ltd.,
Version 1.171.34.40 (release 27-08-2010 CrysAlis171 .NET)
(compiled Aug 27 2010,11:50:40)
Empirical absorption correction using spherical harmonics,
 implemented in SCALE3 ABSPACK scaling algorithm.
;
_exptl_crystal_colour colorless
_exptl_crystal_density_diffrn 1.296
_exptl_crystal_density_method 'not measured'
_exptl_crystal_description needle
_exptl_crystal_F_000 576
_exptl_crystal_size_max 0.6
_exptl_crystal_size_mid 0.2
_exptl_crystal_size_min 0.2
_refine_diff_density_max 0.246
_refine_diff_density_min -0.216
_refine_diff_density_rms 0.034
_refine_ls_extinction_coef 0.00059(8)
_refine_ls_extinction_expression Fc^*^=kFc[1+0.001xFc^2^\l^3^/sin(2\q)]^-1/4^
_refine_ls_extinction_method SHELXL
_refine_ls_goodness_of_fit_ref 1.030
_refine_ls_hydrogen_treatment constr
_refine_ls_matrix_type full
_refine_ls_number_parameters 361
_refine_ls_number_reflns 5477
_refine_ls_number_restraints 0
_refine_ls_restrained_S_all 1.030
_refine_ls_R_factor_all 0.0535
_refine_ls_R_factor_gt 0.0427
_refine_ls_shift/su_max 0.000
_refine_ls_shift/su_mean 0.000
_refine_ls_structure_factor_coef Fsqd
_refine_ls_weighting_details 'calc w=1/[\s^2^(Fo^2^)+(0.0362P)^2^+0.0000P] where P=(Fo^2^+2Fc^2^)/3'
_refine_ls_weighting_scheme calc
_refine_ls_wR_factor_gt 0.1145
_refine_ls_wR_factor_ref 0.1246
_reflns_number_gt 4453
_reflns_number_total 5477
_reflns_threshold_expression >2sigma(I)
_cod_data_source_file jo402082y_si_001.cif
_cod_data_source_block
;
;
_cod_depositor_comments
;
The following automatic conversions were performed:

'_chemical_melting_point' value '164-165' was changed to '164.5(5)' -
the average value was taken and precision was estimated.

Automatic conversion script
Id: cif_fix_values 2281 2013-09-26 08:29:07Z andrius 
;
_cod_database_code 4029204
_reflns_odcompleteness_completeness 100.00
_reflns_odcompleteness_theta 66.97
_reflns_odcompleteness_iscentric 1
_chemical_oxdiff_formula C34H36O6

loop_
_symmetry_equiv_pos_as_xyz
'x, y, z'
'-x, -y, -z'

loop_
_atom_site_label
_atom_site_type_symbol
_atom_site_fract_x
_atom_site_fract_y
_atom_site_fract_z
_atom_site_U_iso_or_equiv
_atom_site_adp_type
_atom_site_occupancy
_atom_site_symmetry_multiplicity
_atom_site_calc_flag
_atom_site_refinement_flags
O1 O -0.00164(12) 0.42054(13) 1.10560(11) 0.0569(3) Uani 1 1 d .
H1 H -0.0140 0.3840 1.0347 0.085 Uiso 1 1 calc R
C2 C 0.50438(15) 0.01317(14) 0.85806(12) 0.0384(3) Uani 1 1 d .
H2 H 0.4964 -0.0428 0.8935 0.046 Uiso 1 1 d R
C3 C 0.36414(15) 0.01699(15) 0.83190(12) 0.0408(3) Uani 1 1 d .
H3 H 0.2895 -0.0746 0.7839 0.049 Uiso 1 1 d R
C4 C 0.33602(16) 0.49328(16) 1.45566(13) 0.0463(4) Uani 1 1 d .
H4 H 0.3622 0.4245 1.4432 0.056 Uiso 1 1 calc R
C5 C 0.71536(15) 0.12583(15) 0.84609(12) 0.0401(3) Uani 1 1 d .
H5 H 0.7867 0.1102 0.8784 0.048 Uiso 1 1 d R
C6 C 0.38083(16) 0.10028(17) 0.77477(13) 0.0463(4) Uani 1 1 d .
H6 H 0.3253 0.0673 0.7032 0.056 Uiso 1 1 calc R
C7 C 0.62107(14) 0.15943(14) 0.93430(12) 0.0381(3) Uani 1 1 d .
H7 H 0.6607 0.1750 1.0094 0.046 Uiso 1 1 d R
C8 C 0.73008(15) -0.14265(14) 0.65191(13) 0.0422(3) Uani 1 1 d .
C9 C 0.59141(15) -0.01318(15) 0.76322(12) 0.0397(3) Uani 1 1 d .
H9 H 0.5506 -0.0132 0.6965 0.048 Uiso 1 1 d R
O10 O 0.22865(16) 0.49354(16) 1.61906(12) 0.0730(4) Uani 1 1 d .
C11 C 0.33814(15) 0.39195(15) 1.17682(12) 0.0408(3) Uani 1 1 d .
H11 H 0.2906 0.3117 1.1844 0.049 Uiso 1 1 d R
C12 C 0.44698(14) 0.24141(14) 1.02279(12) 0.0380(3) Uani 1 1 d .
H12 H 0.4932 0.2509 1.0927 0.046 Uiso 1 1 d R
C13 C 0.48179(17) 0.22521(17) 0.83519(14) 0.0449(3) Uani 1 1 d .
H13 H 0.5031 0.2866 0.8087 0.054 Uiso 1 1 calc R
O14 O 0.90986(14) 0.32763(13) 0.87609(12) 0.0684(4) Uani 1 1 d .
H14 H 0.9461 0.3755 0.8480 0.103 Uiso 1 1 calc R
C15 C 0.39320(15) 0.35140(15) 1.06348(12) 0.0397(3) Uani 1 1 d .
H15 H 0.4660 0.4331 1.0690 0.048 Uiso 1 1 d R
C16 C 0.55929(15) 0.26046(15) 0.94968(13) 0.0395(3) Uani 1 1 d .
H16 H 0.6323 0.3537 0.9897 0.047 Uiso 1 1 d R
C17 C 0.70023(17) -0.16177(18) 0.54029(14) 0.0506(4) Uani 1 1 d .
H17 H 0.6165 -0.1659 0.5116 0.061 Uiso 1 1 calc R
C18 C 0.33020(15) 0.09337(15) 0.95236(13) 0.0402(3) Uani 1 1 d .
H18 H 0.3319 0.0472 0.9956 0.048 Uiso 1 1 d R
C19 C 0.62137(17) -0.13705(16) 0.72446(14) 0.0467(4) Uani 1 1 d .
H19A H 0.6530 -0.1379 0.7928 0.056 Uiso 1 1 calc R
H19B H 0.5347 -0.2178 0.6799 0.056 Uiso 1 1 calc R
C20 C 0.08549(16) 0.37918(17) 1.14848(14) 0.0478(4) Uani 1 1 d .
H20A H 0.0384 0.2819 1.1161 0.057 Uiso 1 1 calc R
H20B H 0.0975 0.4212 1.2322 0.057 Uiso 1 1 calc R
C21 C 0.36792(16) 0.55608(16) 1.38899(13) 0.0452(3) Uani 1 1 d .
C22 C 0.14889(17) 0.17872(18) 0.94466(14) 0.0531(4) Uani 1 1 d .
H22 H 0.0551 0.1562 0.9197 0.064 Uiso 1 1 calc R
O23 O 1.00066(15) -0.18431(18) 0.43137(13) 0.0805(5) Uani 1 1 d .
C24 C 0.25022(16) 0.32273(16) 0.99879(13) 0.0453(3) Uani 1 1 d .
H24 H 0.2591 0.3594 0.9463 0.054 Uiso 1 1 d R
C25 C 0.22866(16) 0.41469(16) 1.12025(13) 0.0425(3) Uani 1 1 d .
H25 H 0.2687 0.5086 1.1370 0.051 Uiso 1 1 d R
O26 O 0.15561(17) 0.65896(16) 1.64997(13) 0.0806(4) Uani 1 1 d .
C27 C 0.78441(16) 0.21589(16) 0.79690(14) 0.0462(3) Uani 1 1 d .
H27A H 0.8060 0.1642 0.7242 0.055 Uiso 1 1 calc R
H27B H 0.7203 0.2488 0.7811 0.055 Uiso 1 1 calc R
C28 C 0.85708(17) -0.13411(18) 0.69191(15) 0.0516(4) Uani 1 1 d .
H28 H 0.8772 -0.1195 0.7666 0.062 Uiso 1 1 calc R
O29 O 0.79034(16) -0.19662(19) 0.36364(12) 0.0810(5) Uani 1 1 d .
C30 C 0.44104(17) 0.50870(17) 1.29131(13) 0.0475(4) Uani 1 1 d .
H30A H 0.5056 0.4798 1.3130 0.057 Uiso 1 1 calc R
H30B H 0.4954 0.5840 1.2802 0.057 Uiso 1 1 calc R
C31 C 0.3278(2) 0.65893(19) 1.41099(15) 0.0569(4) Uani 1 1 d .
H31 H 0.3511 0.7019 1.3674 0.068 Uiso 1 1 calc R
C32 C 0.92322(18) -0.16702(19) 0.51558(16) 0.0553(4) Uani 1 1 d .
C33 C 0.22322(18) 0.63630(19) 1.55910(15) 0.0566(4) Uani 1 1 d .
C34 C 0.26505(17) 0.53603(17) 1.53983(14) 0.0500(4) Uani 1 1 d .
C35 C 0.18370(16) 0.08005(17) 0.92967(14) 0.0503(4) Uani 1 1 d .
H35 H 0.1108 -0.0052 0.9027 0.060 Uiso 1 1 calc R
C36 C 0.79851(18) -0.17406(18) 0.47509(14) 0.0527(4) Uani 1 1 d .
C37 C 0.2532(2) 0.7005(2) 1.49673(17) 0.0645(5) Uani 1 1 d .
H37 H 0.2257 0.7687 1.5101 0.077 Uiso 1 1 calc R
C38 C 0.95668(18) -0.1466(2) 0.62421(17) 0.0627(5) Uani 1 1 d .
H38 H 1.0416 -0.1413 0.6519 0.075 Uiso 1 1 calc R
C39 C 0.9142(3) -0.2091(3) 0.3335(2) 0.0807(6) Uani 1 1 d .
H39A H 0.9636 -0.1444 0.3092 0.097 Uiso 1 1 calc R
H39B H 0.8909 -0.2994 0.2694 0.097 Uiso 1 1 calc R
C40 C 0.1435(3) 0.5567(3) 1.6764(2) 0.0875(7) Uani 1 1 d .
H40A H 0.1729 0.5964 1.7596 0.105 Uiso 1 1 calc R
H40B H 0.0466 0.4904 1.6513 0.105 Uiso 1 1 calc R

loop_
_atom_site_aniso_label
_atom_site_aniso_U_11
_atom_site_aniso_U_22
_atom_site_aniso_U_33
_atom_site_aniso_U_23
_atom_site_aniso_U_13
_atom_site_aniso_U_12
O1 0.0486(6) 0.0697(8) 0.0627(7) 0.0348(6) 0.0153(5) 0.0333(6)
C2 0.0414(7) 0.0398(7) 0.0415(7) 0.0218(6) 0.0139(6) 0.0228(6)
C3 0.0388(7) 0.0406(7) 0.0398(7) 0.0155(6) 0.0088(6) 0.0200(6)
C4 0.0480(8) 0.0434(8) 0.0451(8) 0.0157(7) 0.0115(6) 0.0255(7)
C5 0.0401(7) 0.0443(8) 0.0426(7) 0.0215(6) 0.0134(6) 0.0245(6)
C6 0.0498(8) 0.0592(10) 0.0399(7) 0.0241(7) 0.0129(6) 0.0339(8)
C7 0.0384(7) 0.0443(8) 0.0368(7) 0.0205(6) 0.0114(5) 0.0225(6)
C8 0.0447(8) 0.0345(7) 0.0464(8) 0.0162(6) 0.0135(6) 0.0211(6)
C9 0.0425(7) 0.0410(8) 0.0412(7) 0.0205(6) 0.0139(6) 0.0234(6)
O10 0.0836(9) 0.0846(10) 0.0693(8) 0.0435(8) 0.0422(7) 0.0466(8)
C11 0.0446(8) 0.0422(8) 0.0413(7) 0.0206(6) 0.0149(6) 0.0243(6)
C12 0.0391(7) 0.0420(7) 0.0366(7) 0.0192(6) 0.0120(6) 0.0214(6)
C13 0.0530(8) 0.0541(9) 0.0502(8) 0.0336(7) 0.0240(7) 0.0349(8)
O14 0.0641(8) 0.0531(7) 0.0680(8) 0.0287(6) 0.0080(6) 0.0079(6)
C15 0.0422(7) 0.0410(7) 0.0407(7) 0.0199(6) 0.0150(6) 0.0231(6)
C16 0.0386(7) 0.0372(7) 0.0453(8) 0.0202(6) 0.0152(6) 0.0192(6)
C17 0.0466(8) 0.0586(10) 0.0521(9) 0.0247(8) 0.0121(7) 0.0317(8)
C18 0.0398(7) 0.0422(8) 0.0422(7) 0.0212(6) 0.0136(6) 0.0208(6)
C19 0.0490(8) 0.0422(8) 0.0535(9) 0.0226(7) 0.0199(7) 0.0254(7)
C20 0.0470(8) 0.0534(9) 0.0514(8) 0.0267(7) 0.0185(7) 0.0286(7)
C21 0.0453(8) 0.0454(8) 0.0389(7) 0.0136(6) 0.0067(6) 0.0234(7)
C22 0.0408(8) 0.0615(10) 0.0468(8) 0.0146(8) 0.0060(6) 0.0283(8)
O23 0.0695(9) 0.1229(13) 0.0758(9) 0.0553(9) 0.0410(7) 0.0591(9)
C24 0.0507(8) 0.0561(9) 0.0425(8) 0.0262(7) 0.0166(6) 0.0339(7)
C25 0.0460(8) 0.0429(8) 0.0463(8) 0.0227(7) 0.0169(6) 0.0260(7)
O26 0.0852(10) 0.0851(10) 0.0733(9) 0.0268(8) 0.0427(8) 0.0539(9)
C27 0.0457(8) 0.0474(8) 0.0473(8) 0.0235(7) 0.0178(6) 0.0217(7)
C28 0.0490(9) 0.0576(10) 0.0464(8) 0.0223(8) 0.0093(7) 0.0259(8)
O29 0.0846(10) 0.1313(14) 0.0590(8) 0.0546(9) 0.0316(7) 0.0678(10)
C30 0.0486(8) 0.0514(9) 0.0427(8) 0.0198(7) 0.0125(7) 0.0264(7)
C31 0.0675(11) 0.0565(10) 0.0537(9) 0.0257(8) 0.0132(8) 0.0356(9)
C32 0.0498(9) 0.0649(11) 0.0577(10) 0.0291(9) 0.0228(8) 0.0325(8)
C33 0.0523(9) 0.0574(10) 0.0504(9) 0.0133(8) 0.0153(7) 0.0317(8)
C34 0.0474(8) 0.0502(9) 0.0449(8) 0.0175(7) 0.0116(7) 0.0216(7)
C35 0.0368(7) 0.0474(9) 0.0528(9) 0.0153(7) 0.0112(6) 0.0171(7)
C36 0.0577(9) 0.0605(10) 0.0469(8) 0.0256(8) 0.0158(7) 0.0334(8)
C37 0.0740(12) 0.0595(11) 0.0649(11) 0.0207(9) 0.0157(9) 0.0468(10)
C38 0.0437(9) 0.0847(13) 0.0631(11) 0.0347(10) 0.0123(8) 0.0337(9)
C39 0.0940(16) 0.1119(18) 0.0679(13) 0.0508(13) 0.0433(12) 0.0667(15)
C40 0.0929(16) 0.0967(18) 0.0821(15) 0.0416(14) 0.0521(13) 0.0522(14)

loop_
_atom_type_symbol
_atom_type_description
_atom_type_scat_dispersion_real
_atom_type_scat_dispersion_imag
_atom_type_scat_source
C C 0.0181 0.0091 'International Tables Vol C Tables 4.2.6.8 and 6.1.1.4'
H H 0.0000 0.0000 'International Tables Vol C Tables 4.2.6.8 and 6.1.1.4'
O O 0.0492 0.0322 'International Tables Vol C Tables 4.2.6.8 and 6.1.1.4'

loop_
_geom_angle_atom_site_label_1
_geom_angle_atom_site_label_2
_geom_angle_atom_site_label_3
_geom_angle
C20 O1 H1 109.5
C3 C2 C7 110.22(11)
C3 C2 C9 119.44(12)
C7 C2 C9 89.88(10)
C3 C2 H2 111.8
C7 C2 H2 112.0
C9 C2 H2 111.7
C6 C3 C2 109.68(12)
C6 C3 C18 106.83(12)
C2 C3 C18 106.57(11)
C6 C3 H3 111.4
C2 C3 H3 111.1
C18 C3 H3 111.1
C34 C4 C21 117.87(15)
C34 C4 H4 121.1
C21 C4 H4 121.1
C27 C5 C9 117.44(12)
C27 C5 C7 121.72(12)
C9 C5 C7 89.85(10)
C27 C5 H5 108.9
C9 C5 H5 108.5
C7 C5 H5 108.9
C13 C6 C3 114.14(13)
C13 C6 H6 122.9
C3 C6 H6 122.9
C16 C7 C2 108.63(11)
C16 C7 C5 121.70(12)
C2 C7 C5 89.62(10)
C16 C7 H7 111.5
C2 C7 H7 111.7
C5 C7 H7 111.4
C28 C8 C17 119.14(14)
C28 C8 C19 121.05(14)
C17 C8 C19 119.76(14)
C19 C9 C5 116.04(12)
C19 C9 C2 116.09(12)
C5 C9 C2 89.86(10)
C19 C9 H9 111.2
C5 C9 H9 111.0
C2 C9 H9 111.0
C34 O10 C40 105.09(16)
C30 C11 C25 119.24(13)
C30 C11 C15 118.58(12)
C25 C11 C15 88.71(11)
C30 C11 H11 109.8
C25 C11 H11 109.4
C15 C11 H11 109.4
C15 C12 C18 114.66(12)
C15 C12 C16 112.02(12)
C18 C12 C16 108.63(11)
C15 C12 H12 106.9
C18 C12 H12 107.0
C16 C12 H12 107.2
C6 C13 C16 115.19(14)
C6 C13 H13 122.4
C16 C13 H13 122.4
C27 O14 H14 109.5
C12 C15 C11 119.52(12)
C12 C15 C24 120.81(12)
C11 C15 C24 88.27(10)
C12 C15 H15 108.9
C11 C15 H15 108.8
C24 C15 H15 108.8
C13 C16 C7 111.50(12)
C13 C16 C12 106.33(11)
C7 C16 C12 105.59(11)
C13 C16 H16 111.1
C7 C16 H16 111.1
C12 C16 H16 111.0
C36 C17 C8 117.75(15)
C36 C17 H17 121.1
C8 C17 H17 121.1
C35 C18 C12 115.57(12)
C35 C18 C3 107.78(12)
C12 C18 C3 109.35(11)
C35 C18 H18 107.9
C12 C18 H18 108.0
C3 C18 H18 108.0
C8 C19 C9 114.14(13)
C8 C19 H19A 108.7
C9 C19 H19A 108.7
C8 C19 H19B 108.7
C9 C19 H19B 108.7
H19A C19 H19B 107.6
O1 C20 C25 113.97(13)
O1 C20 H20A 108.8
C25 C20 H20A 108.8
O1 C20 H20B 108.8
C25 C20 H20B 108.8
H20A C20 H20B 107.7
C31 C21 C4 119.16(15)
C31 C21 C30 120.78(16)
C4 C21 C30 120.03(14)
C35 C22 C24 123.97(14)
C35 C22 H22 118.0
C24 C22 H22 118.0
C32 O23 C39 105.34(14)
C22 C24 C15 112.30(13)
C22 C24 C25 113.03(13)
C15 C24 C25 87.65(11)
C22 C24 H24 113.8
C15 C24 H24 113.8
C25 C24 H24 113.7
C20 C25 C11 117.97(13)
C20 C25 C24 120.96(14)
C11 C25 C24 88.12(10)
C20 C25 H25 109.5
C11 C25 H25 109.3
C24 C25 H25 109.2
C33 O26 C40 104.99(15)
O14 C27 C5 110.73(13)
O14 C27 H27A 109.5
C5 C27 H27A 109.5
O14 C27 H27B 109.5
C5 C27 H27B 109.5
H27A C27 H27B 108.1
C8 C28 C38 122.41(16)
C8 C28 H28 118.8
C38 C28 H28 118.8
C36 O29 C39 105.85(15)
C21 C30 C11 112.54(13)
C21 C30 H30A 109.1
C11 C30 H30A 109.1
C21 C30 H30B 109.1
C11 C30 H30B 109.1
H30A C30 H30B 107.8
C21 C31 C37 122.31(18)
C21 C31 H31 118.8
C37 C31 H31 118.8
C38 C32 C36 121.55(15)
C38 C32 O23 128.62(16)
C36 C32 O23 109.83(16)
C37 C33 C34 121.53(16)
C37 C33 O26 129.04(17)
C34 C33 O26 109.39(17)
C4 C34 C33 122.35(17)
C4 C34 O10 127.87(16)
C33 C34 O10 109.75(15)
C22 C35 C18 125.91(15)
C22 C35 H35 117.0
C18 C35 H35 117.0
C17 C36 C32 122.33(16)
C17 C36 O29 127.79(16)
C32 C36 O29 109.87(15)
C33 C37 C31 116.75(16)
C33 C37 H37 121.6
C31 C37 H37 121.6
C32 C38 C28 116.80(16)
C32 C38 H38 121.6
C28 C38 H38 121.6
O29 C39 O23 108.93(16)
O29 C39 H39A 109.9
O23 C39 H39A 109.9
O29 C39 H39B 109.9
O23 C39 H39B 109.9
H39A C39 H39B 108.3
O10 C40 O26 109.11(17)
O10 C40 H40A 109.9
O26 C40 H40A 109.9
O10 C40 H40B 109.9
O26 C40 H40B 109.9
H40A C40 H40B 108.3

loop_
_geom_bond_atom_site_label_1
_geom_bond_atom_site_label_2
_geom_bond_distance
O1 C20 1.4228(19)
O1 H1 0.8200
C2 C3 1.5356(19)
C2 C7 1.555(2)
C2 C9 1.5557(18)
C2 H2 0.9800
C3 C6 1.498(2)
C3 C18 1.5693(19)
C3 H3 0.9800
C4 C34 1.366(2)
C4 C21 1.394(2)
C4 H4 0.9300
C5 C27 1.506(2)
C5 C9 1.552(2)
C5 C7 1.5595(18)
C5 H5 0.9800
C6 C13 1.328(2)
C6 H6 0.9300
C7 C16 1.5425(19)
C7 H7 0.9800
C8 C28 1.381(2)
C8 C17 1.404(2)
C8 C19 1.511(2)
C9 C19 1.525(2)
C9 H9 0.9800
O10 C34 1.379(2)
O10 C40 1.409(2)
C11 C30 1.529(2)
C11 C25 1.543(2)
C11 C15 1.5529(19)
C11 H11 0.9800
C12 C15 1.5324(19)
C12 C18 1.562(2)
C12 C16 1.5629(19)
C12 H12 0.9800
C13 C16 1.506(2)
C13 H13 0.9300
O14 C27 1.422(2)
O14 H14 0.8200
C15 C24 1.556(2)
C15 H15 0.9800
C16 H16 0.9800
C17 C36 1.368(2)
C17 H17 0.9300
C18 C35 1.501(2)
C18 H18 0.9800
C19 H19A 0.9700
C19 H19B 0.9700
C20 C25 1.513(2)
C20 H20A 0.9700
C20 H20B 0.9700
C21 C31 1.387(2)
C21 C30 1.514(2)
C22 C35 1.325(2)
C22 C24 1.481(2)
C22 H22 0.9300
O23 C32 1.381(2)
O23 C39 1.419(3)
C24 C25 1.570(2)
C24 H24 0.9800
C25 H25 0.9800
O26 C33 1.383(2)
O26 C40 1.417(3)
C27 H27A 0.9700
C27 H27B 0.9700
C28 C38 1.400(2)
C28 H28 0.9300
O29 C36 1.373(2)
O29 C39 1.413(2)
C30 H30A 0.9700
C30 H30B 0.9700
C31 C37 1.404(3)
C31 H31 0.9300
C32 C38 1.365(3)
C32 C36 1.369(2)
C33 C37 1.356(3)
C33 C34 1.377(3)
C35 H35 0.9300
C37 H37 0.9300
C38 H38 0.9300
C39 H39A 0.9700
C39 H39B 0.9700
C40 H40A 0.9700
C40 H40B 0.9700

loop_
_geom_torsion_atom_site_label_1
_geom_torsion_atom_site_label_2
_geom_torsion_atom_site_label_3
_geom_torsion_atom_site_label_4
_geom_torsion
C7 C2 C3 C6 56.50(15)
C9 C2 C3 C6 -45.35(17)
C7 C2 C3 C18 -58.79(15)
C9 C2 C3 C18 -160.64(12)
C2 C3 C6 C13 -55.82(16)
C18 C3 C6 C13 59.31(16)
C3 C2 C7 C16 -4.74(15)
C9 C2 C7 C16 116.80(11)
C3 C2 C7 C5 -128.27(12)
C9 C2 C7 C5 -6.73(11)
C27 C5 C7 C16 17.6(2)
C9 C5 C7 C16 -105.05(14)
C27 C5 C7 C2 129.44(14)
C9 C5 C7 C2 6.75(11)
C27 C5 C9 C19 107.79(15)
C7 C5 C9 C19 -125.98(13)
C27 C5 C9 C2 -132.97(13)
C7 C5 C9 C2 -6.74(11)
C3 C2 C9 C19 -120.74(15)
C7 C2 C9 C19 125.95(13)
C3 C2 C9 C5 120.07(13)
C7 C2 C9 C5 6.76(11)
C3 C6 C13 C16 -0.63(18)
C18 C12 C15 C11 83.25(16)
C16 C12 C15 C11 -152.36(13)
C18 C12 C15 C24 -24.04(18)
C16 C12 C15 C24 100.35(15)
C30 C11 C15 C12 91.81(17)
C25 C11 C15 C12 -145.22(13)
C30 C11 C15 C24 -143.32(14)
C25 C11 C15 C24 -20.35(11)
C6 C13 C16 C7 55.31(17)
C6 C13 C16 C12 -59.29(16)
C2 C7 C16 C13 -48.91(15)
C5 C7 C16 C13 52.62(17)
C2 C7 C16 C12 66.15(14)
C5 C7 C16 C12 167.68(12)
C15 C12 C16 C13 -71.18(15)
C18 C12 C16 C13 56.50(15)
C15 C12 C16 C7 170.25(11)
C18 C12 C16 C7 -62.07(14)
C28 C8 C17 C36 1.4(2)
C19 C8 C17 C36 -176.29(15)
C15 C12 C18 C35 2.86(18)
C16 C12 C18 C35 -123.31(13)
C15 C12 C18 C3 124.65(13)
C16 C12 C18 C3 -1.52(15)
C6 C3 C18 C35 71.41(15)
C2 C3 C18 C35 -171.39(12)
C6 C3 C18 C12 -54.96(15)
C2 C3 C18 C12 62.24(15)
C28 C8 C19 C9 114.92(17)
C17 C8 C19 C9 -67.42(19)
C5 C9 C19 C8 -64.24(18)
C2 C9 C19 C8 -167.91(13)
C34 C4 C21 C31 0.5(2)
C34 C4 C21 C30 -177.46(14)
C35 C22 C24 C15 -14.3(2)
C35 C22 C24 C25 -111.57(18)
C12 C15 C24 C22 29.80(19)
C11 C15 C24 C22 -93.97(13)
C12 C15 C24 C25 143.78(13)
C11 C15 C24 C25 20.01(11)
O1 C20 C25 C11 171.81(13)
O1 C20 C25 C24 -82.21(18)
C30 C11 C25 C20 -93.00(18)
C15 C11 C25 C20 144.60(14)
C30 C11 C25 C24 142.57(14)
C15 C11 C25 C24 20.17(11)
C22 C24 C25 C20 -28.7(2)
C15 C24 C25 C20 -141.97(14)
C22 C24 C25 C11 93.14(14)
C15 C24 C25 C11 -20.14(11)
C9 C5 C27 O14 -169.89(12)
C7 C5 C27 O14 81.60(17)
C17 C8 C28 C38 -1.4(3)
C19 C8 C28 C38 176.31(16)
C31 C21 C30 C11 -90.98(19)
C4 C21 C30 C11 86.90(18)
C25 C11 C30 C21 61.82(19)
C15 C11 C30 C21 167.82(13)
C4 C21 C31 C37 -1.4(3)
C30 C21 C31 C37 176.52(16)
C39 O23 C32 C38 176.8(2)
C39 O23 C32 C36 -2.7(2)
C40 O26 C33 C37 175.7(2)
C40 O26 C33 C34 -6.7(2)
C21 C4 C34 C33 0.9(2)
C21 C4 C34 O10 -176.62(16)
C37 C33 C34 C4 -1.5(3)
O26 C33 C34 C4 -179.31(16)
C37 C33 C34 O10 176.48(18)
O26 C33 C34 O10 -1.4(2)
C40 O10 C34 C4 -173.36(19)
C40 O10 C34 C33 8.8(2)
C24 C22 C35 C18 -6.9(3)
C12 C18 C35 C22 13.1(2)
C3 C18 C35 C22 -109.55(18)
C8 C17 C36 C32 -0.6(3)
C8 C17 C36 O29 178.18(18)
C38 C32 C36 C17 -0.3(3)
O23 C32 C36 C17 179.26(17)
C38 C32 C36 O29 -179.29(19)
O23 C32 C36 O29 0.3(2)
C39 O29 C36 C17 -176.6(2)
C39 O29 C36 C32 2.3(2)
C34 C33 C37 C31 0.5(3)
O26 C33 C37 C31 177.91(18)
C21 C31 C37 C33 0.9(3)
C36 C32 C38 C28 0.4(3)
O23 C32 C38 C28 -179.07(19)
C8 C28 C38 C32 0.4(3)
C36 O29 C39 O23 -4.0(3)
C32 O23 C39 O29 4.1(3)
C34 O10 C40 O26 -13.1(2)
C33 O26 C40 O10 12.3(3)
